data_7242699
loop_
_publ_author_name
'Miao, Le-Ping'
'Qi, Qi'
'Han, Xiang-Bin'
'Zhang, Wen'

_publ_section_title
;
 DCM self-trapping by the host deformation in flexible host--guest
 molecules
;
_journal_issue 23
_journal_name_full CrystEngComm
_journal_page_first 4136
_journal_page_last 4142
_journal_paper_doi 10.1039/D1CE00301A
_journal_volume 23
_journal_year 2021
_chemical_formula_moiety 'C18 H17 N O'
_chemical_formula_sum 'C18 H17 N O'
_chemical_formula_weight 263.32
_space_group_crystal_system triclinic
_space_group_IT_number 2
_space_group_name_Hall '-P 1'
_space_group_name_H-M_alt 'P -1'
_atom_sites_solution_hydrogens geom
_atom_sites_solution_primary dual
_audit_block_doi 10.5517/ccdc.csd.cc26wtnl
_audit_creation_date 2019-11-20
_audit_creation_method
;
Olex2 1.2
(compiled 2018.05.29 svn.r3508 for OlexSys, GUI svn.r5506)
;
_audit_update_record
;
2020-12-26 deposited with the CCDC.	2021-04-23 downloaded from the CCDC.
;
_cell_angle_alpha 72.570(6)
_cell_angle_beta 78.032(7)
_cell_angle_gamma 77.754(7)
_cell_formula_units_Z 4
_cell_length_a 8.4385(17)
_cell_length_b 11.640(2)
_cell_length_c 15.505(3)
_cell_measurement_reflns_used 4247
_cell_measurement_temperature 170
_cell_measurement_theta_max 26.841
_cell_measurement_theta_min 2.603
_cell_volume 1403.0(5)
_computing_cell_refinement 'SAINT V8.38A (?, 2016)'
_computing_data_reduction 'SAINT V8.38A (?, 2016)'
_computing_molecular_graphics 'Olex2 (Dolomanov et al., 2009)'
_computing_publication_material 'Olex2 (Dolomanov et al., 2009)'
_computing_structure_refinement 'ShelXL (Sheldrick, 2015)'
_computing_structure_solution 'ShelXT (Sheldrick, 2015)'
_diffrn_ambient_temperature 170.0
_diffrn_measured_fraction_theta_full 0.995
_diffrn_measured_fraction_theta_max 0.971
_diffrn_measurement_device_type 'D8 VENTURE '
_diffrn_radiation_type MoK\a
_diffrn_radiation_wavelength 0.71073
_diffrn_reflns_av_R_equivalents 0.0561
_diffrn_reflns_av_unetI/netI 0.0751
_diffrn_reflns_Laue_measured_fraction_full 0.995
_diffrn_reflns_Laue_measured_fraction_max 0.971
_diffrn_reflns_limit_h_max 11
_diffrn_reflns_limit_h_min -9
_diffrn_reflns_limit_k_max 15
_diffrn_reflns_limit_k_min -13
_diffrn_reflns_limit_l_max 20
_diffrn_reflns_limit_l_min -20
_diffrn_reflns_number 17437
_diffrn_reflns_point_group_measured_fraction_full 0.995
_diffrn_reflns_point_group_measured_fraction_max 0.971
_diffrn_reflns_theta_full 25.242
_diffrn_reflns_theta_max 27.889
_diffrn_reflns_theta_min 2.604
_exptl_absorpt_coefficient_mu 0.077
_exptl_absorpt_correction_T_max 0.7456
_exptl_absorpt_correction_T_min 0.5672
_exptl_absorpt_correction_type multi-scan
_exptl_absorpt_process_details
'SADABS-2016/2 (Bruker,2016/2) was used for absorption correction. wR2(int) was 0.0871 before and 0.0613 after correction. The Ratio of minimum to maximum transmission is 0.7607. The \l/2 correction factor is Not present.'
_exptl_crystal_colour colourless
_exptl_crystal_colour_primary colourless
_exptl_crystal_density_diffrn 1.247
_exptl_crystal_description block
_exptl_crystal_F_000 560
_exptl_crystal_size_max 0.12
_exptl_crystal_size_mid 0.08
_exptl_crystal_size_min 0.06
_refine_diff_density_max 0.238
_refine_diff_density_min -0.246
_refine_diff_density_rms 0.045
_refine_ls_extinction_method none
_refine_ls_goodness_of_fit_ref 1.022
_refine_ls_hydrogen_treatment constr
_refine_ls_matrix_type full
_refine_ls_number_parameters 365
_refine_ls_number_reflns 6501
_refine_ls_number_restraints 0
_refine_ls_restrained_S_all 1.022
_refine_ls_R_factor_all 0.0997
_refine_ls_R_factor_gt 0.0545
_refine_ls_shift/su_max 0.000
_refine_ls_shift/su_mean 0.000
_refine_ls_structure_factor_coef Fsqd
_refine_ls_weighting_details 'w=1/[\s^2^(Fo^2^)+(0.0526P)^2^+0.2712P] where P=(Fo^2^+2Fc^2^)/3'
_refine_ls_weighting_scheme calc
_refine_ls_wR_factor_gt 0.1182
_refine_ls_wR_factor_ref 0.1435
_reflns_Friedel_coverage 0.000
_reflns_number_gt 4071
_reflns_number_total 6501
_reflns_threshold_expression 'I > 2\s(I)'
_cod_data_source_file d1ce00301a2.cif
_cod_data_source_block 220191167_0m
_cod_depositor_comments 'Adding full bibliography for 7242699--7242712.cif.'
_cod_original_cell_volume 1402.9(5)
_cod_database_code 7242699
_shelx_shelxl_version_number 2018/3
_shelx_space_group_comment
;
The symmetry employed for this shelxl refinement is uniquely defined
by the following loop, which should always be used as a source of
symmetry information in preference to the above space-group names.
They are only intended as comments.
;
_shelx_estimated_absorpt_t_max 0.995
_shelx_estimated_absorpt_t_min 0.991
_olex2_refinement_description
;
1. Fixed Uiso
 At 1.2 times of:
  All C(H) groups, All C(H,H) groups
 At 1.5 times of:
  All C(H,H,H) groups
2.a Secondary CH2 refined with riding coordinates:
 C30(H30A,H30B), C12(H12A,H12B)
2.b Aromatic/amide H refined with riding coordinates:
 C36(H36), C22(H22), C4(H4), C14(H14), C7(H7), C25(H25), C32(H32), C18(H18),
 C6(H6), C24(H24), C34(H34), C5(H5), C35(H35), C23(H23), C33(H33), C15(H15),
 C17(H17), C16(H16)
2.c Idealised Me refined as rotating group:
 C19(H19A,H19B,H19C), C1(H1A,H1B,H1C), C29(H29A,H29B,H29C), C11(H11A,H11B,H11C)
;
_olex2_submission_special_instructions 'No special instructions were received'

loop_
_space_group_symop_operation_xyz
'x, y, z'
'-x, -y, -z'

loop_
_atom_site_label
_atom_site_type_symbol
_atom_site_fract_x
_atom_site_fract_y
_atom_site_fract_z
_atom_site_U_iso_or_equiv
_atom_site_adp_type
_atom_site_occupancy
_atom_site_site_symmetry_order
_atom_site_calc_flag
_atom_site_refinement_flags_posn
_atom_site_refinement_flags_adp
_atom_site_refinement_flags_occupancy
_atom_site_disorder_assembly
_atom_site_disorder_group
O1 O 0.53139(17) 0.42780(12) 0.67747(8) 0.0355(3) Uani 1 1 d . . . . .
O2 O 0.92233(16) 0.30760(12) 0.32644(9) 0.0393(3) Uani 1 1 d . . . . .
N1 N 0.51362(18) 0.48679(13) 0.73957(10) 0.0272(3) Uani 1 1 d . . . . .
N2 N 0.78137(18) 0.26960(13) 0.36024(10) 0.0281(3) Uani 1 1 d . . . . .
C28 C 0.7324(2) 0.19324(15) 0.31883(12) 0.0267(4) Uani 1 1 d . . . . .
C31 C 0.9691(2) 0.04677(16) 0.26252(12) 0.0300(4) Uani 1 1 d . . . . .
C13 C 0.2509(2) 0.28946(17) 0.84803(12) 0.0315(4) Uani 1 1 d . . . . .
C2 C 0.6346(2) 0.54469(15) 0.74100(12) 0.0266(4) Uani 1 1 d . . . . .
C20 C 0.6893(2) 0.30306(16) 0.43344(12) 0.0281(4) Uani 1 1 d . . . . .
C21 C 0.5368(2) 0.26176(15) 0.46977(12) 0.0269(4) Uani 1 1 d . . . . .
C10 C 0.3669(2) 0.48653(16) 0.80269(12) 0.0273(4) Uani 1 1 d . . . . .
C27 C 0.5879(2) 0.14972(16) 0.35276(12) 0.0280(4) Uani 1 1 d . . . . .
C26 C 0.4838(2) 0.18475(15) 0.42940(12) 0.0272(4) Uani 1 1 d . . . . .
C8 C 0.4703(2) 0.60864(15) 0.87377(12) 0.0272(4) Uani 1 1 d . . . . .
C30 C 0.8501(2) 0.16503(16) 0.23813(12) 0.0309(4) Uani 1 1 d . . . . .
H30A H 0.913511 0.232957 0.209140 0.037 Uiso 1 1 calc R . . . .
H30B H 0.786774 0.160125 0.192630 0.037 Uiso 1 1 calc R . . . .
C3 C 0.6148(2) 0.60873(15) 0.80838(12) 0.0267(4) Uani 1 1 d . . . . .
C12 C 0.2434(2) 0.42009(17) 0.78887(13) 0.0338(4) Uani 1 1 d . . . . .
H12A H 0.261775 0.419672 0.723787 0.041 Uiso 1 1 calc R . . . .
H12B H 0.132000 0.465335 0.802401 0.041 Uiso 1 1 calc R . . . .
C19 C 0.7614(3) 0.38178(18) 0.46980(13) 0.0362(5) Uani 1 1 d . . . . .
H19A H 0.864518 0.337105 0.491019 0.054 Uiso 1 1 calc GR . . . .
H19B H 0.684303 0.404333 0.521005 0.054 Uiso 1 1 calc GR . . . .
H19C H 0.782770 0.455727 0.421332 0.054 Uiso 1 1 calc GR . . . .
C36 C 1.0690(2) 0.02735(17) 0.32801(14) 0.0366(5) Uani 1 1 d . . . . .
H36 H 1.063280 0.088581 0.358060 0.044 Uiso 1 1 calc R . . . .
C9 C 0.3460(2) 0.54457(16) 0.86975(12) 0.0292(4) Uani 1 1 d . . . . .
C1 C 0.7822(2) 0.53456(18) 0.67007(13) 0.0343(4) Uani 1 1 d . . . . .
H1A H 0.832973 0.448761 0.679006 0.051 Uiso 1 1 calc GR . . . .
H1B H 0.861062 0.581941 0.675419 0.051 Uiso 1 1 calc GR . . . .
H1C H 0.749494 0.566306 0.609151 0.051 Uiso 1 1 calc GR . . . .
C22 C 0.4342(2) 0.29566(17) 0.54595(13) 0.0336(4) Uani 1 1 d . . . . .
H22 H 0.468748 0.346175 0.574192 0.040 Uiso 1 1 calc R . . . .
C4 C 0.7361(2) 0.67514(17) 0.81068(13) 0.0330(4) Uani 1 1 d . . . . .
H4 H 0.833545 0.675852 0.767069 0.040 Uiso 1 1 calc R . . . .
C14 C 0.3882(3) 0.20250(18) 0.83653(13) 0.0379(5) Uani 1 1 d . . . . .
H14 H 0.477697 0.224602 0.790010 0.045 Uiso 1 1 calc R . . . .
C7 C 0.4540(3) 0.67344(17) 0.94021(12) 0.0347(5) Uani 1 1 d . . . . .
H7 H 0.358641 0.672959 0.985290 0.042 Uiso 1 1 calc R . . . .
C25 C 0.3302(2) 0.14652(17) 0.46596(13) 0.0341(4) Uani 1 1 d . . . . .
H25 H 0.293205 0.095256 0.439401 0.041 Uiso 1 1 calc R . . . .
C29 C 0.5370(3) 0.06481(18) 0.31072(14) 0.0380(5) Uani 1 1 d . . . . .
H29A H 0.436429 0.104201 0.284657 0.057 Uiso 1 1 calc GR . . . .
H29B H 0.516962 -0.010583 0.357849 0.057 Uiso 1 1 calc GR . . . .
H29C H 0.624598 0.045569 0.262288 0.057 Uiso 1 1 calc GR . . . .
C32 C 0.9807(3) -0.04408(18) 0.21960(13) 0.0407(5) Uani 1 1 d . . . . .
H32 H 0.912591 -0.032424 0.174982 0.049 Uiso 1 1 calc R . . . .
C18 C 0.1199(3) 0.2537(2) 0.91518(14) 0.0418(5) Uani 1 1 d . . . . .
H18 H 0.023267 0.311058 0.923134 0.050 Uiso 1 1 calc R . . . .
C11 C 0.1924(2) 0.54194(18) 0.93938(13) 0.0384(5) Uani 1 1 d . . . . .
H11A H 0.133126 0.625228 0.934135 0.058 Uiso 1 1 calc GR . . . .
H11B H 0.221637 0.506730 1.000938 0.058 Uiso 1 1 calc GR . . . .
H11C H 0.122298 0.492150 0.928425 0.058 Uiso 1 1 calc GR . . . .
C6 C 0.5728(3) 0.73636(18) 0.94045(13) 0.0378(5) Uani 1 1 d . . . . .
H6 H 0.559391 0.779335 0.985465 0.045 Uiso 1 1 calc R . . . .
C24 C 0.2336(3) 0.18188(18) 0.53890(14) 0.0389(5) Uani 1 1 d . . . . .
H24 H 0.130166 0.155548 0.562270 0.047 Uiso 1 1 calc R . . . .
C34 C 1.1887(3) -0.17035(19) 0.30604(15) 0.0462(6) Uani 1 1 d . . . . .
H34 H 1.264005 -0.243992 0.320720 0.055 Uiso 1 1 calc R . . . .
C5 C 0.7142(3) 0.73811(18) 0.87495(13) 0.0374(5) Uani 1 1 d . . . . .
H5 H 0.795599 0.783296 0.875069 0.045 Uiso 1 1 calc R . . . .
C35 C 1.1768(3) -0.08103(18) 0.34963(16) 0.0439(5) Uani 1 1 d . . . . .
H35 H 1.243489 -0.093930 0.395146 0.053 Uiso 1 1 calc R . . . .
C23 C 0.2863(3) 0.25658(18) 0.57919(14) 0.0391(5) Uani 1 1 d . . . . .
H23 H 0.218792 0.280389 0.630119 0.047 Uiso 1 1 calc R . . . .
C33 C 1.0903(3) -0.15181(19) 0.24099(15) 0.0487(6) Uani 1 1 d . . . . .
H33 H 1.097565 -0.212967 0.210632 0.058 Uiso 1 1 calc R . . . .
C15 C 0.3968(3) 0.08390(19) 0.89179(15) 0.0487(6) Uani 1 1 d . . . . .
H15 H 0.492017 0.025590 0.883190 0.058 Uiso 1 1 calc R . . . .
C17 C 0.1296(3) 0.1346(2) 0.97076(15) 0.0547(7) Uani 1 1 d . . . . .
H17 H 0.040168 0.111502 1.017001 0.066 Uiso 1 1 calc R . . . .
C16 C 0.2675(4) 0.0504(2) 0.95918(16) 0.0555(7) Uani 1 1 d . . . . .
H16 H 0.273832 -0.030666 0.997490 0.067 Uiso 1 1 calc R . . . .

loop_
_atom_site_aniso_label
_atom_site_aniso_U_11
_atom_site_aniso_U_22
_atom_site_aniso_U_33
_atom_site_aniso_U_23
_atom_site_aniso_U_13
_atom_site_aniso_U_12
O1 0.0418(8) 0.0377(7) 0.0312(7) -0.0179(6) -0.0009(6) -0.0078(6)
O2 0.0278(8) 0.0412(8) 0.0491(8) -0.0112(7) 0.0027(6) -0.0155(6)
N1 0.0286(9) 0.0266(8) 0.0260(8) -0.0090(6) -0.0015(6) -0.0036(6)
N2 0.0253(8) 0.0260(8) 0.0322(8) -0.0045(6) -0.0050(7) -0.0064(6)
C28 0.0275(10) 0.0234(9) 0.0275(9) -0.0049(7) -0.0070(7) -0.0006(7)
C31 0.0261(10) 0.0301(10) 0.0289(10) -0.0045(8) 0.0010(8) -0.0041(8)
C13 0.0339(11) 0.0373(10) 0.0282(10) -0.0116(8) -0.0048(8) -0.0124(8)
C2 0.0278(10) 0.0245(9) 0.0248(9) -0.0032(7) -0.0035(7) -0.0038(7)
C20 0.0305(10) 0.0250(9) 0.0283(10) -0.0048(7) -0.0074(8) -0.0038(7)
C21 0.0275(10) 0.0229(9) 0.0283(9) -0.0034(7) -0.0065(8) -0.0029(7)
C10 0.0260(10) 0.0259(9) 0.0263(9) -0.0032(7) -0.0031(7) -0.0029(7)
C27 0.0290(10) 0.0248(9) 0.0304(10) -0.0066(7) -0.0100(8) -0.0010(7)
C26 0.0267(10) 0.0226(9) 0.0301(10) -0.0032(7) -0.0065(8) -0.0026(7)
C8 0.0315(10) 0.0233(9) 0.0234(9) -0.0031(7) -0.0047(8) -0.0008(7)
C30 0.0295(10) 0.0313(10) 0.0280(10) -0.0047(8) -0.0046(8) -0.0014(8)
C3 0.0286(10) 0.0241(9) 0.0248(9) -0.0036(7) -0.0054(7) -0.0017(7)
C12 0.0295(11) 0.0373(11) 0.0334(10) -0.0070(8) -0.0040(8) -0.0077(8)
C19 0.0399(12) 0.0348(10) 0.0369(11) -0.0086(9) -0.0076(9) -0.0125(9)
C36 0.0316(11) 0.0288(10) 0.0498(12) -0.0053(9) -0.0126(9) -0.0071(8)
C9 0.0295(10) 0.0263(9) 0.0278(10) -0.0056(7) -0.0005(8) -0.0019(7)
C1 0.0330(11) 0.0370(10) 0.0336(11) -0.0128(8) 0.0022(8) -0.0093(8)
C22 0.0357(11) 0.0339(10) 0.0318(10) -0.0097(8) -0.0043(8) -0.0065(8)
C4 0.0335(11) 0.0348(10) 0.0300(10) -0.0065(8) -0.0044(8) -0.0076(8)
C14 0.0420(13) 0.0385(11) 0.0352(11) -0.0104(9) -0.0074(9) -0.0088(9)
C7 0.0419(12) 0.0329(10) 0.0261(10) -0.0081(8) -0.0019(8) -0.0022(9)
C25 0.0297(11) 0.0328(10) 0.0406(11) -0.0085(9) -0.0053(9) -0.0089(8)
C29 0.0368(12) 0.0391(11) 0.0442(12) -0.0181(9) -0.0090(9) -0.0066(9)
C32 0.0470(13) 0.0397(11) 0.0311(11) -0.0103(9) -0.0045(9) 0.0018(9)
C18 0.0464(13) 0.0461(12) 0.0384(12) -0.0166(10) 0.0028(10) -0.0204(10)
C11 0.0363(12) 0.0377(11) 0.0374(11) -0.0120(9) 0.0080(9) -0.0080(9)
C6 0.0512(13) 0.0345(11) 0.0308(11) -0.0116(8) -0.0109(9) -0.0047(9)
C24 0.0322(11) 0.0376(11) 0.0424(12) -0.0062(9) 0.0010(9) -0.0088(9)
C34 0.0352(12) 0.0336(11) 0.0527(14) 0.0000(10) 0.0057(10) 0.0021(9)
C5 0.0430(13) 0.0384(11) 0.0360(11) -0.0106(9) -0.0106(9) -0.0122(9)
C35 0.0310(12) 0.0355(11) 0.0598(14) 0.0026(10) -0.0160(10) -0.0071(9)
C23 0.0380(12) 0.0397(11) 0.0352(11) -0.0108(9) 0.0039(9) -0.0053(9)
C33 0.0602(16) 0.0371(12) 0.0400(12) -0.0133(10) 0.0040(11) 0.0040(10)
C15 0.0658(16) 0.0346(11) 0.0516(14) -0.0111(10) -0.0227(12) -0.0081(11)
C17 0.0770(19) 0.0610(16) 0.0353(12) -0.0115(11) 0.0034(12) -0.0445(14)
C16 0.089(2) 0.0408(13) 0.0440(13) -0.0007(11) -0.0222(13) -0.0294(13)

loop_
_atom_type_symbol
_atom_type_description
_atom_type_scat_dispersion_real
_atom_type_scat_dispersion_imag
_atom_type_scat_source
C C 0.0033 0.0016 'International Tables Vol C Tables 4.2.6.8 and 6.1.1.4'
H H 0.0000 0.0000 'International Tables Vol C Tables 4.2.6.8 and 6.1.1.4'
N N 0.0061 0.0033 'International Tables Vol C Tables 4.2.6.8 and 6.1.1.4'
O O 0.0106 0.0060 'International Tables Vol C Tables 4.2.6.8 and 6.1.1.4'

loop_
_geom_angle_atom_site_label_1
_geom_angle_atom_site_label_2
_geom_angle_atom_site_label_3
_geom_angle
_geom_angle_site_symmetry_1
_geom_angle_site_symmetry_3
_geom_angle_publ_flag
O1 N1 C2 119.27(14) . . ?
O1 N1 C10 118.08(15) . . ?
C2 N1 C10 122.66(15) . . ?
O2 N2 C28 118.21(14) . . ?
O2 N2 C20 119.51(15) . . ?
C20 N2 C28 122.28(15) . . ?
N2 C28 C30 115.15(16) . . ?
C27 C28 N2 120.22(16) . . ?
C27 C28 C30 124.63(17) . . ?
C36 C31 C30 120.82(17) . . ?
C32 C31 C30 120.60(18) . . ?
C32 C31 C36 118.58(18) . . ?
C14 C13 C12 120.93(17) . . ?
C14 C13 C18 118.21(19) . . ?
C18 C13 C12 120.86(18) . . ?
N1 C2 C3 119.13(15) . . ?
N1 C2 C1 115.74(15) . . ?
C3 C2 C1 125.13(17) . . ?
N2 C20 C21 119.32(17) . . ?
N2 C20 C19 115.17(16) . . ?
C21 C20 C19 125.51(17) . . ?
C20 C21 C26 119.74(16) . . ?
C20 C21 C22 121.56(17) . . ?
C22 C21 C26 118.69(17) . . ?
N1 C10 C12 115.21(15) . . ?
C9 C10 N1 119.64(17) . . ?
C9 C10 C12 125.15(16) . . ?
C28 C27 C26 119.66(17) . . ?
C28 C27 C29 120.59(17) . . ?
C26 C27 C29 119.75(16) . . ?
C21 C26 C27 118.76(16) . . ?
C25 C26 C21 118.61(17) . . ?
C25 C26 C27 122.63(17) . . ?
C3 C8 C9 118.90(16) . . ?
C3 C8 C7 118.45(17) . . ?
C7 C8 C9 122.64(17) . . ?
C28 C30 C31 113.60(15) . . ?
C28 C30 H30A 108.8 . . ?
C28 C30 H30B 108.8 . . ?
C31 C30 H30A 108.8 . . ?
C31 C30 H30B 108.8 . . ?
H30A C30 H30B 107.7 . . ?
C8 C3 C2 119.71(17) . . ?
C8 C3 C4 118.94(16) . . ?
C4 C3 C2 121.34(16) . . ?
C13 C12 H12A 108.8 . . ?
C13 C12 H12B 108.8 . . ?
C10 C12 C13 113.85(16) . . ?
C10 C12 H12A 108.8 . . ?
C10 C12 H12B 108.8 . . ?
H12A C12 H12B 107.7 . . ?
C20 C19 H19A 109.5 . . ?
C20 C19 H19B 109.5 . . ?
C20 C19 H19C 109.5 . . ?
H19A C19 H19B 109.5 . . ?
H19A C19 H19C 109.5 . . ?
H19B C19 H19C 109.5 . . ?
C31 C36 H36 119.9 . . ?
C35 C36 C31 120.18(19) . . ?
C35 C36 H36 119.9 . . ?
C10 C9 C8 119.92(16) . . ?
C10 C9 C11 120.31(17) . . ?
C8 C9 C11 119.76(16) . . ?
C2 C1 H1A 109.5 . . ?
C2 C1 H1B 109.5 . . ?
C2 C1 H1C 109.5 . . ?
H1A C1 H1B 109.5 . . ?
H1A C1 H1C 109.5 . . ?
H1B C1 H1C 109.5 . . ?
C21 C22 H22 119.6 . . ?
C23 C22 C21 120.79(19) . . ?
C23 C22 H22 119.6 . . ?
C3 C4 H4 119.6 . . ?
C5 C4 C3 120.72(18) . . ?
C5 C4 H4 119.6 . . ?
C13 C14 H14 119.5 . . ?
C15 C14 C13 121.1(2) . . ?
C15 C14 H14 119.5 . . ?
C8 C7 H7 119.5 . . ?
C6 C7 C8 121.09(18) . . ?
C6 C7 H7 119.5 . . ?
C26 C25 H25 119.4 . . ?
C24 C25 C26 121.19(19) . . ?
C24 C25 H25 119.4 . . ?
C27 C29 H29A 109.5 . . ?
C27 C29 H29B 109.5 . . ?
C27 C29 H29C 109.5 . . ?
H29A C29 H29B 109.5 . . ?
H29A C29 H29C 109.5 . . ?
H29B C29 H29C 109.5 . . ?
C31 C32 H32 119.6 . . ?
C31 C32 C33 120.8(2) . . ?
C33 C32 H32 119.6 . . ?
C13 C18 H18 119.8 . . ?
C13 C18 C17 120.5(2) . . ?
C17 C18 H18 119.8 . . ?
C9 C11 H11A 109.5 . . ?
C9 C11 H11B 109.5 . . ?
C9 C11 H11C 109.5 . . ?
H11A C11 H11B 109.5 . . ?
H11A C11 H11C 109.5 . . ?
H11B C11 H11C 109.5 . . ?
C7 C6 H6 119.8 . . ?
C7 C6 C5 120.44(18) . . ?
C5 C6 H6 119.8 . . ?
C25 C24 H24 119.9 . . ?
C25 C24 C23 120.22(19) . . ?
C23 C24 H24 119.9 . . ?
C35 C34 H34 120.3 . . ?
C33 C34 H34 120.3 . . ?
C33 C34 C35 119.3(2) . . ?
C4 C5 C6 120.33(19) . . ?
C4 C5 H5 119.8 . . ?
C6 C5 H5 119.8 . . ?
C36 C35 H35 119.6 . . ?
C34 C35 C36 120.9(2) . . ?
C34 C35 H35 119.6 . . ?
C22 C23 C24 120.49(19) . . ?
C22 C23 H23 119.8 . . ?
C24 C23 H23 119.8 . . ?
C32 C33 H33 119.9 . . ?
C34 C33 C32 120.2(2) . . ?
C34 C33 H33 119.9 . . ?
C14 C15 H15 120.0 . . ?
C16 C15 C14 120.1(2) . . ?
C16 C15 H15 120.0 . . ?
C18 C17 H17 119.8 . . ?
C16 C17 C18 120.4(2) . . ?
C16 C17 H17 119.8 . . ?
C15 C16 H16 120.1 . . ?
C17 C16 C15 119.7(2) . . ?
C17 C16 H16 120.1 . . ?

loop_
_geom_bond_atom_site_label_1
_geom_bond_atom_site_label_2
_geom_bond_distance
_geom_bond_site_symmetry_2
_geom_bond_publ_flag
O1 N1 1.3091(19) . ?
O2 N2 1.3080(19) . ?
N1 C2 1.344(2) . ?
N1 C10 1.410(2) . ?
N2 C28 1.407(2) . ?
N2 C20 1.347(2) . ?
C28 C27 1.362(2) . ?
C28 C30 1.501(2) . ?
C31 C30 1.518(2) . ?
C31 C36 1.389(3) . ?
C31 C32 1.386(3) . ?
C13 C12 1.518(3) . ?
C13 C14 1.387(3) . ?
C13 C18 1.391(3) . ?
C2 C3 1.420(2) . ?
C2 C1 1.491(2) . ?
C20 C21 1.416(2) . ?
C20 C19 1.489(3) . ?
C21 C26 1.420(3) . ?
C21 C22 1.418(3) . ?
C10 C12 1.505(3) . ?
C10 C9 1.365(3) . ?
C27 C26 1.434(2) . ?
C27 C29 1.506(3) . ?
C26 C25 1.410(3) . ?
C8 C3 1.415(2) . ?
C8 C9 1.431(3) . ?
C8 C7 1.418(3) . ?
C30 H30A 0.9900 . ?
C30 H30B 0.9900 . ?
C3 C4 1.419(3) . ?
C12 H12A 0.9900 . ?
C12 H12B 0.9900 . ?
C19 H19A 0.9800 . ?
C19 H19B 0.9800 . ?
C19 H19C 0.9800 . ?
C36 H36 0.9500 . ?
C36 C35 1.385(3) . ?
C9 C11 1.505(2) . ?
C1 H1A 0.9800 . ?
C1 H1B 0.9800 . ?
C1 H1C 0.9800 . ?
C22 H22 0.9500 . ?
C22 C23 1.365(3) . ?
C4 H4 0.9500 . ?
C4 C5 1.367(3) . ?
C14 H14 0.9500 . ?
C14 C15 1.386(3) . ?
C7 H7 0.9500 . ?
C7 C6 1.362(3) . ?
C25 H25 0.9500 . ?
C25 C24 1.366(3) . ?
C29 H29A 0.9800 . ?
C29 H29B 0.9800 . ?
C29 H29C 0.9800 . ?
C32 H32 0.9500 . ?
C32 C33 1.387(3) . ?
C18 H18 0.9500 . ?
C18 C17 1.392(3) . ?
C11 H11A 0.9800 . ?
C11 H11B 0.9800 . ?
C11 H11C 0.9800 . ?
C6 H6 0.9500 . ?
C6 C5 1.397(3) . ?
C24 H24 0.9500 . ?
C24 C23 1.396(3) . ?
C34 H34 0.9500 . ?
C34 C35 1.377(3) . ?
C34 C33 1.376(3) . ?
C5 H5 0.9500 . ?
C35 H35 0.9500 . ?
C23 H23 0.9500 . ?
C33 H33 0.9500 . ?
C15 H15 0.9500 . ?
C15 C16 1.377(3) . ?
C17 H17 0.9500 . ?
C17 C16 1.372(4) . ?
C16 H16 0.9500 . ?
